data_4323883
loop_
_publ_author_name
'Vasilis Tangoulis'
'Dora A. Malamatari'
'Kali Soulti'
'Voula Stergiou'
'Catherine P. Raptopoulou'
'Aris Terzis'
'Themistoklis A. Kabanos'
'Dimitris P. Kessissoglou'

_publ_section_title
;
 Manganese(II/II/II) and Manganese(III/II/III) Trinuclear Compounds.
 Structure and Solid and Solution Behavior
;
_journal_name_full 'Inorganic Chemistry'
_journal_page_first 4974
_journal_page_last 4983
_journal_paper_doi 10.1021/ic960183j
_journal_volume 35
_journal_year 1996
_chemical_formula_analytical 'Mn3 (C11H13NO3)2 (C2H3O2)2 (C7H4O3Cl)2 (C4H8O)2'
_chemical_formula_structural 'Mn3 (Hsaladhp)2 (AcO)2 (5-Cl-sal)2 (thf)2'
_chemical_formula_sum 'C48 H56 Cl2 Mn3 N2 O18'
_chemical_formula_weight 1184.67
_chemical_name_systematic
; 
 ? 
;
_space_group_IT_number 14
_symmetry_cell_setting monoclinic
_symmetry_space_group_name_Hall '-P 2yn'
_symmetry_space_group_name_H-M 'P 1 21/n 1'
_atom_sites_solution_hydrogens geom
_atom_sites_solution_primary direct
_atom_sites_solution_secondary difmap
_cell_angle_alpha 90.00
_cell_angle_beta 94.44(1)
_cell_angle_gamma 90.00
_cell_formula_units_Z 2
_cell_length_a 8.776(3)
_cell_length_b 22.182(7)
_cell_length_c 13.575(4)
_cell_measurement_reflns_used 25
_cell_measurement_temperature 293
_cell_measurement_theta_max 23
_cell_measurement_theta_min 11
_cell_volume 2634.7(15)
_computing_cell_refinement 'LEAST UCLA Crystallographic Package'
_computing_data_collection 'COLLECT UCLA Crystallographic Package'
_computing_data_reduction 'REDUCE UCLA Crystallographic Package'
_computing_molecular_graphics ORTEP
_computing_structure_refinement SHELXL-92
_computing_structure_solution SHELXS-86
_diffrn_ambient_temperature 293
_diffrn_measurement_device 'Crystal Logic Dual Goniometer'
_diffrn_measurement_method 'profile data from \w scans'
_diffrn_radiation_monochromator graphite
_diffrn_radiation_source 'fine-focus sealed tube'
_diffrn_radiation_type MoK\a
_diffrn_radiation_wavelength 0.71073
_diffrn_reflns_av_R_equivalents 0.0327
_diffrn_reflns_av_sigmaI/netI 0.0533
_diffrn_reflns_limit_h_max 10
_diffrn_reflns_limit_h_min -10
_diffrn_reflns_limit_k_max 0
_diffrn_reflns_limit_k_min -26
_diffrn_reflns_limit_l_max 16
_diffrn_reflns_limit_l_min 0
_diffrn_reflns_number 5188
_diffrn_reflns_theta_max 25.00
_diffrn_reflns_theta_min 1.76
_diffrn_standards_decay_% -8.1
_diffrn_standards_interval_count 97
_diffrn_standards_number 3
_exptl_absorpt_coefficient_mu 0.883
_exptl_absorpt_correction_type none
_exptl_crystal_colour 'green brown'
_exptl_crystal_density_diffrn 1.493
_exptl_crystal_density_meas 1.47
_exptl_crystal_density_method 'floating method'
_exptl_crystal_F_000 1222
_exptl_crystal_size_max 0.50
_exptl_crystal_size_mid 0.22
_exptl_crystal_size_min 0.12
_refine_diff_density_max 0.376
_refine_diff_density_min -0.306
_refine_diff_density_rms 0.057
_refine_ls_extinction_method none
_refine_ls_goodness_of_fit_all 1.038
_refine_ls_goodness_of_fit_obs 1.061
_refine_ls_matrix_type full
_refine_ls_number_parameters 429
_refine_ls_number_reflns 4649
_refine_ls_number_restraints 0
_refine_ls_restrained_S_all 1.040
_refine_ls_restrained_S_obs 1.061
_refine_ls_R_factor_all 0.0597
_refine_ls_R_factor_obs 0.0378
_refine_ls_shift/esd_max 0.035
_refine_ls_shift/esd_mean 0.001
_refine_ls_structure_factor_coef Fsqd
_refine_ls_weighting_details 'w=1/[\s^2^(Fo^2^)+(0.0375P)^2^+1.7402P] where P=(Fo^2^+2Fc^2^)/3'
_refine_ls_weighting_scheme calc
_refine_ls_wR_factor_all 0.1104
_refine_ls_wR_factor_obs 0.0957
_reflns_number_observed 3460
_reflns_number_total 4652
_reflns_observed_criterion >2sigma(I)
_cod_data_source_file ic960183j_3.cif
_cod_data_source_block shelxl
_cod_depositor_comments
;
The following automatic conversions were performed:

'_refine_ls_weighting_scheme' value 'calc
w=1/[\s^2^(Fo^2^)+(0.0375P)^2^+1.7402P] where P=(Fo^2^+2Fc^2^)/3' was
changed to 'calc'. New tag '_refine_ls_weighting_details' was
created. The value of the new tag was set to
'w=1/[\s^2^(Fo^2^)+(0.0375P)^2^+1.7402P] where P=(Fo^2^+2Fc^2^)/3'.

Automatic conversion script
Id: cif_fix_values 3143 2015-03-26 13:38:13Z robertas 
;
_cod_original_cell_volume 2635(1)
_cod_database_code 4323883

loop_
_symmetry_equiv_pos_as_xyz
'x, y, z'
'x+1/2, -y+1/2, z+1/2'
'-x, -y, -z'
'-x-1/2, y-1/2, -z-1/2'

loop_
_atom_site_aniso_label
_atom_site_aniso_U_11
_atom_site_aniso_U_22
_atom_site_aniso_U_33
_atom_site_aniso_U_23
_atom_site_aniso_U_13
_atom_site_aniso_U_12
Mn1 0.0405(3) 0.0289(3) 0.0338(3) 0.0046(2) 0.0002(3) -0.0031(2)
Mn2 0.0523(3) 0.0270(2) 0.0402(3) 0.0058(2) 0.0079(2) 0.0015(2)
O1 0.079(2) 0.0313(11) 0.0607(15) 0.0075(10) 0.0163(12) -0.0009(11)
O2 0.0519(12) 0.0302(10) 0.0381(11) 0.0015(8) 0.0092(9) -0.0010(9)
O3 0.060(2) 0.079(2) 0.107(2) 0.025(2) -0.008(2) 0.004(2)
O4 0.0660(15) 0.0390(12) 0.0612(15) 0.0118(11) 0.0214(12) 0.0123(11)
O5 0.069(2) 0.0404(12) 0.064(2) 0.0137(11) 0.0222(13) 0.0139(11)
O6 0.079(2) 0.0401(12) 0.0396(12) 0.0012(10) -0.0010(11) -0.0120(11)
O7 0.072(2) 0.0433(13) 0.0489(13) 0.0067(10) -0.0184(11) -0.0177(11)
O8 0.120(3) 0.050(2) 0.066(2) 0.0003(14) 0.003(2) -0.032(2)
O9 0.0533(14) 0.079(2) 0.0508(14) 0.0109(13) -0.0042(11) -0.0026(13)
N1 0.0421(14) 0.0339(13) 0.0370(13) 0.0050(10) -0.0002(11) -0.0007(10)
C1 0.065(2) 0.035(2) 0.052(2) 0.0133(15) -0.004(2) -0.0100(15)
C2 0.095(3) 0.039(2) 0.089(3) 0.007(2) 0.012(3) -0.009(2)
C3 0.109(4) 0.041(2) 0.113(4) 0.024(3) 0.006(3) -0.028(2)
C4 0.080(3) 0.064(3) 0.099(4) 0.028(3) 0.011(3) -0.022(2)
C5 0.057(2) 0.064(2) 0.077(3) 0.023(2) 0.005(2) -0.013(2)
C6 0.048(2) 0.044(2) 0.053(2) 0.0119(15) -0.003(2) -0.0096(14)
C7 0.042(2) 0.045(2) 0.044(2) 0.0086(14) 0.0027(14) -0.0037(14)
C8 0.050(2) 0.0335(15) 0.038(2) 0.0042(12) 0.0058(13) 0.0036(13)
C9 0.058(2) 0.032(2) 0.038(2) -0.0021(13) 0.0055(15) -0.0046(14)
C10 0.055(2) 0.044(2) 0.055(2) 0.011(2) 0.000(2) 0.007(2)
C11 0.071(3) 0.050(2) 0.055(2) -0.004(2) 0.018(2) 0.005(2)
C12 0.052(2) 0.038(2) 0.047(2) -0.0003(14) 0.0030(15) 0.0082(14)
C13 0.059(3) 0.065(3) 0.093(4) 0.012(3) 0.012(3) 0.023(2)
C14 0.044(2) 0.036(2) 0.043(2) -0.0015(13) -0.0035(13) 0.0008(13)
C15 0.047(2) 0.037(2) 0.044(2) -0.0055(13) 0.0002(14) -0.0023(13)
C16 0.054(2) 0.050(2) 0.046(2) -0.004(2) 0.0001(15) 0.001(2)
C17 0.070(2) 0.074(3) 0.045(2) -0.009(2) 0.000(2) 0.003(2)
Cl1 0.1227(10) 0.1154(10) 0.0423(5) -0.0011(6) -0.0002(6) -0.0002(8)
C18 0.103(4) 0.074(3) 0.062(3) -0.031(2) -0.006(2) -0.013(3)
C19 0.101(3) 0.054(2) 0.076(3) -0.020(2) -0.005(2) -0.020(2)
C20 0.068(2) 0.046(2) 0.057(2) -0.007(2) 0.002(2) -0.014(2)
C21 0.080(3) 0.091(3) 0.054(2) 0.012(2) 0.000(2) 0.000(3)
C22 0.140(6) 0.210(8) 0.065(3) 0.007(4) -0.033(4) -0.062(6)
C23 0.104(4) 0.165(6) 0.091(4) -0.025(4) -0.002(3) -0.050(4)
C24 0.054(3) 0.113(4) 0.083(3) 0.006(3) -0.008(2) -0.012(3)

loop_
_atom_site_label
_atom_site_type_symbol
_atom_site_fract_x
_atom_site_fract_y
_atom_site_fract_z
_atom_site_U_iso_or_equiv
_atom_site_thermal_displace_type
_atom_site_occupancy
_atom_site_calc_flag
_atom_site_refinement_flags
_atom_site_disorder_group
Mn1 Mn 0.0000 0.5000 1.0000 0.0345(3) Uani 1 d S .
Mn2 Mn 0.12066(5) 0.61769(2) 0.85206(3) 0.0396(3) Uani 1 d . .
O1 O 0.1837(3) 0.69747(9) 0.8351(2) 0.056(2) Uani 1 d . .
O2 O 0.0795(2) 0.53521(8) 0.86551(14) 0.0397(12) Uani 1 d . .
O3 O 0.5627(3) 0.53179(14) 0.8431(3) 0.083(2) Uani 1 d . .
O4 O -0.0715(3) 0.64666(10) 0.8980(2) 0.0545(15) Uani 1 d . .
O5 O -0.1468(3) 0.57834(10) 1.0035(2) 0.057(2) Uani 1 d . .
O6 O 0.2374(3) 0.62589(10) 0.9986(2) 0.053(2) Uani 1 d . .
O7 O -0.1830(3) 0.45406(10) 0.9115(2) 0.056(2) Uani 1 d . .
O8 O 0.3491(4) 0.72164(13) 1.0805(2) 0.079(3) Uani 1 d . .
O9 O -0.0258(3) 0.61634(12) 0.6948(2) 0.0615(14) Uani 1 d . .
N1 N 0.2884(3) 0.58759(10) 0.7745(2) 0.0379(14) Uani 1 d . .
C1 C 0.2818(4) 0.72009(14) 0.7761(3) 0.051(2) Uani 1 d . .
C2 C 0.2933(6) 0.7839(2) 0.7688(4) 0.074(3) Uani 1 d . .
C3 C 0.3889(7) 0.8085(2) 0.7055(4) 0.088(4) Uani 1 d . .
C4 C 0.4752(6) 0.7743(2) 0.6458(4) 0.081(3) Uani 1 d . .
C5 C 0.4699(5) 0.7136(2) 0.6547(3) 0.066(2) Uani 1 d . .
C6 C 0.3753(4) 0.68515(15) 0.7197(3) 0.049(2) Uani 1 d . .
C7 C 0.3777(4) 0.62060(15) 0.7251(2) 0.044(2) Uani 1 d . .
C8 C 0.3047(4) 0.52053(13) 0.7760(2) 0.040(2) Uani 1 d . .
C9 C 0.1453(4) 0.49840(14) 0.7949(2) 0.043(2) Uani 1 d . .
C10 C 0.4202(4) 0.5045(2) 0.8620(3) 0.052(2) Uani 1 d . .
C11 C 0.3528(5) 0.4943(2) 0.6792(3) 0.058(3) Uani 1 d . .
C12 C -0.1671(4) 0.62512(14) 0.9538(2) 0.046(2) Uani 1 d . .
C13 C -0.3117(6) 0.6607(2) 0.9611(5) 0.072(3) Uani 1 d . .
C14 C 0.2344(4) 0.59855(13) 1.0800(2) 0.042(2) Uani 1 d . .
C15 C 0.2962(4) 0.63073(13) 1.1704(2) 0.043(2) Uani 1 d . .
C16 C 0.2957(4) 0.6022(2) 1.2615(2) 0.050(2) Uani 1 d . .
C17 C 0.3473(5) 0.6323(2) 1.3460(3) 0.063(2) Uani 1 d . .
Cl1 Cl 0.3539(2) 0.59458(7) 1.45903(8) 0.0938(10) Uani 1 d . .
C18 C 0.3931(6) 0.6921(2) 1.3427(3) 0.080(4) Uani 1 d . .
C19 C 0.3934(6) 0.7206(2) 1.2534(4) 0.078(3) Uani 1 d . .
C20 C 0.3472(4) 0.6906(2) 1.1662(3) 0.057(2) Uani 1 d . .
C21 C 0.0117(6) 0.6350(3) 0.5997(3) 0.075(3) Uani 1 d . .
C22 C -0.1142(8) 0.6146(4) 0.5289(5) 0.141(6) Uani 1 d . .
H22A H -0.1718(8) 0.6489(4) 0.5018(5) 0.215(29) Uiso 1 calc R .
H22B H -0.0739(8) 0.5926(4) 0.4748(5) 0.215(29) Uiso 1 calc R .
C23 C -0.2120(7) 0.5756(4) 0.5829(4) 0.121(4) Uani 1 d . .
H23A H -0.1887(7) 0.5335(4) 0.5721(4) 0.243(34) Uiso 1 calc R .
H23B H -0.3189(7) 0.5826(4) 0.5626(4) 0.243(34) Uiso 1 calc R .
C24 C -0.1774(5) 0.5922(3) 0.6880(4) 0.084(3) Uani 1 d . .
HO3 H 0.6593(84) 0.5054(34) 0.8743(55) 0.180(29) Uiso 1 d . .
HO8 H 0.3232(58) 0.6979(24) 1.0292(39) 0.105(18) Uiso 1 d . .
H2 H 0.2301(40) 0.8072(16) 0.8118(27) 0.055(10) Uiso 1 d . .
H3 H 0.4029(55) 0.8454(24) 0.7055(37) 0.096(16) Uiso 1 d . .
H4 H 0.5349(59) 0.7946(23) 0.5893(39) 0.113(17) Uiso 1 d . .
H5 H 0.5412(55) 0.6880(21) 0.6129(35) 0.096(16) Uiso 1 d . .
H7 H 0.4461(49) 0.5978(18) 0.6874(32) 0.077(13) Uiso 1 d . .
H9A H 0.0862(36) 0.4973(13) 0.7308(25) 0.041(8) Uiso 1 d . .
H9B H 0.1542(38) 0.4575(17) 0.8154(26) 0.055(10) Uiso 1 d . .
H10A H 0.4230(29) 0.4546(12) 0.8774(20) 0.029(7) Uiso 1 d . .
H10B H 0.3868(34) 0.5172(14) 0.9181(24) 0.035(8) Uiso 1 d . .
H11A H 0.2858(36) 0.5084(14) 0.6184(25) 0.040(8) Uiso 1 d . .
H11B H 0.3360(41) 0.4505(18) 0.6889(27) 0.062(10) Uiso 1 d . .
H11C H 0.4613(44) 0.5049(16) 0.6651(27) 0.058(10) Uiso 1 d . .
H13A H -0.3717(82) 0.6517(33) 0.9072(55) 0.151(30) Uiso 1 d . .
H13B H -0.3754(70) 0.6501(27) 0.9973(47) 0.119(23) Uiso 1 d . .
H13C H -0.3079(73) 0.7003(34) 0.9497(49) 0.147(26) Uiso 1 d . .
H16 H 0.2557(38) 0.5607(16) 1.2651(25) 0.052(9) Uiso 1 d . .
H18 H 0.4258(52) 0.7154(21) 1.3986(35) 0.091(14) Uiso 1 d . .
H19 H 0.4254(58) 0.7647(25) 1.2476(38) 0.111(17) Uiso 1 d . .
H21A H 0.1135(65) 0.6162(24) 0.5908(39) 0.109(18) Uiso 1 d . .
H21B H 0.0597(64) 0.6760(27) 0.5984(40) 0.117(19) Uiso 1 d . .
H24A H -0.2443(66) 0.6261(25) 0.6994(43) 0.117(21) Uiso 1 d . .
H24B H -0.1839(68) 0.5573(29) 0.7345(48) 0.138(23) Uiso 1 d . .

loop_
_atom_type_symbol
_atom_type_description
_atom_type_scat_dispersion_real
_atom_type_scat_dispersion_imag
_atom_type_scat_source
C C 0.0033 0.0016 'International Tables Vol C Tables 4.2.6.8 and 6.1.1.4'
H H 0.0000 0.0000 'International Tables Vol C Tables 4.2.6.8 and 6.1.1.4'
N N 0.0061 0.0033 'International Tables Vol C Tables 4.2.6.8 and 6.1.1.4'
O O 0.0106 0.0060 'International Tables Vol C Tables 4.2.6.8 and 6.1.1.4'
Cl Cl 0.1484 0.1585 'International Tables Vol C Tables 4.2.6.8 and 6.1.1.4'
Mn Mn 0.3368 0.7283 'International Tables Vol C Tables 4.2.6.8 and 6.1.1.4'

loop_
_geom_angle_atom_site_label_1
_geom_angle_atom_site_label_2
_geom_angle_atom_site_label_3
_geom_angle
_geom_angle_site_symmetry_1
_geom_angle_site_symmetry_3
_geom_angle_publ_flag
O2 Mn1 O2 179.999(0) . 3_567 ?
O2 Mn1 O5 87.72(9) . . ?
O2 Mn1 O5 92.29(9) 3_567 . ?
O2 Mn1 O5 92.29(9) . 3_567 ?
O2 Mn1 O5 87.71(9) 3_567 3_567 ?
O5 Mn1 O5 179.998(0) . 3_567 ?
O2 Mn1 O7 91.41(9) . 3_567 ?
O2 Mn1 O7 88.59(9) 3_567 3_567 ?
O5 Mn1 O7 91.54(10) . 3_567 ?
O5 Mn1 O7 88.46(10) 3_567 3_567 ?
O2 Mn1 O7 88.59(9) . . ?
O2 Mn1 O7 91.41(9) 3_567 . ?
O5 Mn1 O7 88.46(10) . . ?
O5 Mn1 O7 91.54(10) 3_567 . ?
O7 Mn1 O7 180.0 3_567 . ?
O1 Mn2 O2 173.60(10) . . ?
O1 Mn2 O4 89.93(11) . . ?
O2 Mn2 O4 96.44(10) . . ?
O1 Mn2 N1 90.83(11) . . ?
O2 Mn2 N1 83.13(10) . . ?
O4 Mn2 N1 166.50(10) . . ?
O1 Mn2 O6 84.86(10) . . ?
O2 Mn2 O6 94.20(9) . . ?
O4 Mn2 O6 92.16(11) . . ?
N1 Mn2 O6 101.33(10) . . ?
O1 Mn2 O9 92.61(10) . . ?
O2 Mn2 O9 88.88(9) . . ?
O4 Mn2 O9 82.66(10) . . ?
N1 Mn2 O9 83.84(10) . . ?
O6 Mn2 O9 174.25(9) . . ?
C1 O1 Mn2 130.3(2) . . ?
C9 O2 Mn2 113.9(2) . . ?
C9 O2 Mn1 122.8(2) . . ?
Mn2 O2 Mn1 120.95(10) . . ?
C12 O4 Mn2 134.1(2) . . ?
C12 O5 Mn1 135.9(2) . . ?
C14 O6 Mn2 136.1(2) . . ?
C14 O7 Mn1 129.5(2) 3_567 . ?
C21 O9 C24 109.3(3) . . ?
C21 O9 Mn2 131.2(3) . . ?
C24 O9 Mn2 119.5(3) . . ?
C7 N1 C8 120.5(3) . . ?
C7 N1 Mn2 125.8(2) . . ?
C8 N1 Mn2 113.6(2) . . ?
O1 C1 C6 124.0(3) . . ?
O1 C1 C2 118.3(4) . . ?
C6 C1 C2 117.7(4) . . ?
C3 C2 C1 119.5(5) . . ?
C2 C3 C4 123.0(4) . . ?
C5 C4 C3 118.1(4) . . ?
C4 C5 C6 121.9(5) . . ?
C1 C6 C5 119.6(3) . . ?
C1 C6 C7 122.2(3) . . ?
C5 C6 C7 118.2(4) . . ?
N1 C7 C6 125.7(3) . . ?
N1 C8 C9 103.6(2) . . ?
N1 C8 C11 113.6(3) . . ?
C9 C8 C11 110.0(3) . . ?
N1 C8 C10 107.4(3) . . ?
C9 C8 C10 111.1(3) . . ?
C11 C8 C10 111.0(3) . . ?
O2 C9 C8 110.9(2) . . ?
O3 C10 C8 107.6(3) . . ?
O5 C12 O4 124.4(3) . . ?
O5 C12 C13 119.2(4) . . ?
O4 C12 C13 116.3(3) . . ?
O7 C14 O6 123.8(3) 3_567 . ?
O7 C14 C15 118.7(3) 3_567 . ?
O6 C14 C15 117.4(3) . . ?
C16 C15 C20 119.3(3) . . ?
C16 C15 C14 119.4(3) . . ?
C20 C15 C14 121.2(3) . . ?
C17 C16 C15 120.0(3) . . ?
C16 C17 C18 120.9(4) . . ?
C16 C17 Cl1 119.2(3) . . ?
C18 C17 Cl1 119.9(3) . . ?
C19 C18 C17 119.5(4) . . ?
C18 C19 C20 120.8(4) . . ?
O8 C20 C19 117.7(3) . . ?
O8 C20 C15 122.8(3) . . ?
C19 C20 C15 119.5(4) . . ?
O9 C21 C22 106.7(4) . . ?
C23 C22 C21 107.1(5) . . ?
C22 C23 C24 104.6(5) . . ?
O9 C24 C23 106.0(4) . . ?

loop_
_geom_bond_atom_site_label_1
_geom_bond_atom_site_label_2
_geom_bond_distance
_geom_bond_site_symmetry_2
_geom_bond_publ_flag
Mn1 O2 2.151(2) . ?
Mn1 O2 2.151(2) 3_567 ?
Mn1 O5 2.166(2) . ?
Mn1 O5 2.166(2) 3_567 ?
Mn1 O7 2.182(2) 3_567 ?
Mn1 O7 2.182(2) . ?
Mn2 O1 1.873(2) . ?
Mn2 O2 1.877(2) . ?
Mn2 O4 1.951(3) . ?
Mn2 N1 1.991(3) . ?
Mn2 O6 2.174(3) . ?
Mn2 O9 2.405(3) . ?
O1 C1 1.320(4) . ?
O2 C9 1.416(4) . ?
O3 C10 1.430(5) . ?
O4 C12 1.267(4) . ?
O5 C12 1.244(4) . ?
O6 C14 1.263(4) . ?
O7 C14 1.260(4) 3_567 ?
O8 C20 1.354(5) . ?
O9 C21 1.419(5) . ?
O9 C24 1.431(5) . ?
N1 C7 1.296(4) . ?
N1 C8 1.494(4) . ?
C1 C6 1.398(5) . ?
C1 C2 1.423(5) . ?
C2 C3 1.360(7) . ?
C3 C4 1.379(7) . ?
C4 C5 1.353(6) . ?
C5 C6 1.407(5) . ?
C6 C7 1.434(5) . ?
C8 C9 1.523(4) . ?
C8 C11 1.526(5) . ?
C8 C10 1.528(5) . ?
C12 C13 1.504(5) . ?
C14 O7 1.260(4) 3_567 ?
C14 C15 1.485(4) . ?
C15 C16 1.388(5) . ?
C15 C20 1.403(4) . ?
C16 C17 1.374(5) . ?
C17 C18 1.388(6) . ?
C17 Cl1 1.745(4) . ?
C18 C19 1.366(7) . ?
C19 C20 1.392(5) . ?
C21 C22 1.479(7) . ?
C22 C23 1.457(9) . ?
C23 C24 1.481(7) . ?
